data_2235353
loop_
_publ_author_name
'Gainsford, Graeme J.'
'Clinch, Keith'
'Dixon, Rachel'
'Tiwari, Ashish'

_publ_section_title
;
 <i>tert</i>-Butyl
 (2<i>R</i>,4a<i>R</i>,5a<i>R</i>,11a<i>S</i>,12<i>R</i>,12a<i>R</i>)-8-[bis(<i>tert</i>-butoxycarbonyl)amino]-12-hydroxy-2-methoxy-2,10-dioxo-4,4a,5a,6,9,10,11,11a,12,12a-decahydro-2<i>H</i>-1,3,5-trioxa-6,7,9,11-tetraaza-2\l^5^-phosphatetracene-6-carboxylate
 methanol monosolvate monohydrate
;
_journal_coeditor_code BH2437
_journal_issue 7
_journal_name_full 'Acta Crystallographica Section E'
_journal_page_first o2250
_journal_page_last o2251
_journal_paper_doi 10.1107/S160053681202867X
_journal_volume 68
_journal_year 2012
_chemical_formula_iupac 'C26 H40 N5 O13 P, C H4 O, H2 O'
_chemical_formula_moiety 'C26 H40 N5 O13 P, C H4 O, H2 O'
_chemical_formula_sum 'C27 H46 N5 O15 P'
_chemical_formula_weight 711.66
_chemical_name_systematic
;
<i>tert</i>-Butyl (2<i>R</i>,4a<i>R</i>,5a<i>R</i>,11a<i>S</i>,12<i>R</i>,
12a<i>R</i>)-8-[bis(<i>tert</i>-butoxycarbonyl)amino]-12-hydroxy-2-
methoxy-2,10-dioxo-4,4a,5a,6,9,10,11,11a,12,12a-decahydro-2<i>H</i>-1,3,5-
trioxa-6,7,9,11-tetraaza-2\l^5^-phosphatetracene-6-carboxylate
methanol monosolvate monohydrate
;
_space_group_IT_number 19
_symmetry_cell_setting orthorhombic
_symmetry_space_group_name_Hall 'P 2ac 2ab'
_symmetry_space_group_name_H-M 'P 21 21 21'
_atom_sites_solution_hydrogens geom
_atom_sites_solution_primary direct
_atom_sites_solution_secondary difmap
_audit_creation_method SHELXL-97
_cell_angle_alpha 90.00
_cell_angle_beta 90.00
_cell_angle_gamma 90.00
_cell_formula_units_Z 4
_cell_length_a 10.6435(4)
_cell_length_b 15.9508(13)
_cell_length_c 21.1764(8)
_cell_measurement_reflns_used 8356
_cell_measurement_temperature 120(2)
_cell_measurement_theta_max 73.6689
_cell_measurement_theta_min 2.7702
_cell_volume 3595.2(4)
_computing_cell_refinement 'CrysAlis PRO (Oxford Diffraction, 2007)'
_computing_data_collection 'CrysAlis PRO (Oxford Diffraction, 2007)'
_computing_data_reduction 'CrysAlis PRO (Oxford Diffraction, 2007)'
_computing_molecular_graphics 'ORTEP in WinGX (Farrugia, 1999) and Mercury (Macrae <i>et al.</i>, 2008)'
_computing_publication_material 'SHELXL97 (Sheldrick, 2008) and PLATON (Spek, 2009)'
_computing_structure_refinement 'SHELXL97 (Sheldrick, 2008)'
_computing_structure_solution 'SHELXS97 (Sheldrick, 2008)'
_diffrn_ambient_temperature 120(2)
_diffrn_detector_area_resol_mean 10.6501
_diffrn_measured_fraction_theta_full 0.998
_diffrn_measured_fraction_theta_max 0.998
_diffrn_measurement_device_type 'Oxford Diffraction SuperNova, Dual, Cu at zero, Atlas'
_diffrn_measurement_method '\w scans'
_diffrn_radiation_monochromator mirror
_diffrn_radiation_source 'fine-focus sealed tube'
_diffrn_radiation_type CuK\a
_diffrn_radiation_wavelength 1.54184
_diffrn_reflns_av_R_equivalents 0.0401
_diffrn_reflns_av_sigmaI/netI 0.0401
_diffrn_reflns_limit_h_max 12
_diffrn_reflns_limit_h_min -12
_diffrn_reflns_limit_k_max 19
_diffrn_reflns_limit_k_min -19
_diffrn_reflns_limit_l_max 25
_diffrn_reflns_limit_l_min -25
_diffrn_reflns_number 20603
_diffrn_reflns_theta_full 69.98
_diffrn_reflns_theta_max 69.98
_diffrn_reflns_theta_min 3.47
_diffrn_standards_decay_% 0
_diffrn_standards_number 0
_exptl_absorpt_coefficient_mu 1.309
_exptl_absorpt_correction_T_max 1.00000
_exptl_absorpt_correction_T_min 0.85320
_exptl_absorpt_correction_type multi-scan
_exptl_absorpt_process_details '(CrysAlis PRO; Oxford Diffraction, 2007)'
_exptl_crystal_colour colourless
_exptl_crystal_density_diffrn 1.315
_exptl_crystal_density_method 'not measured'
_exptl_crystal_description needle
_exptl_crystal_F_000 1512
_exptl_crystal_size_max 0.51
_exptl_crystal_size_mid 0.05
_exptl_crystal_size_min 0.04
_refine_diff_density_max 0.405
_refine_diff_density_min -0.484
_refine_ls_abs_structure_details 'Flack (1983), 2985 Friedel pairs'
_refine_ls_abs_structure_Flack -0.02(2)
_refine_ls_extinction_method none
_refine_ls_goodness_of_fit_ref 1.044
_refine_ls_hydrogen_treatment mixed
_refine_ls_matrix_type full
_refine_ls_number_constraints 0
_refine_ls_number_parameters 452
_refine_ls_number_reflns 6796
_refine_ls_number_restraints 2
_refine_ls_restrained_S_all 1.044
_refine_ls_R_factor_all 0.0430
_refine_ls_R_factor_gt 0.0376
_refine_ls_shift/su_max 0.007
_refine_ls_shift/su_mean 0.000
_refine_ls_structure_factor_coef Fsqd
_refine_ls_weighting_details 'calc w=1/[\s^2^(Fo^2^)+(0.0524P)^2^+0.4160P] where P=(Fo^2^+2Fc^2^)/3'
_refine_ls_weighting_scheme calc
_refine_ls_wR_factor_gt 0.0920
_refine_ls_wR_factor_ref 0.0955
_reflns_number_gt 6210
_reflns_number_total 6796
_reflns_threshold_expression I>2\s(I)
_cod_data_source_file bh2437.cif
_cod_data_source_block I
_cod_original_cell_volume 3595.2(3)
_cod_database_code 2235353
_cod_database_fobs_code 2235353

loop_
_symmetry_equiv_pos_as_xyz
'x, y, z'
'-x+1/2, -y, z+1/2'
'x+1/2, -y+1/2, -z'
'-x, y+1/2, -z+1/2'

loop_
_atom_site_type_symbol
_atom_site_label
_atom_site_fract_x
_atom_site_fract_y
_atom_site_fract_z
_atom_site_U_iso_or_equiv
_atom_site_adp_type
_atom_site_calc_flag
_atom_site_refinement_flags
_atom_site_occupancy
_atom_site_symmetry_multiplicity
P P2 0.80446(5) 0.58835(3) 0.54460(3) 0.02445(12) Uani d . 1 1
O O1 0.78734(14) 0.68097(9) 0.57026(7) 0.0244(3) Uani d . 1 1
O O2 0.84799(17) 0.53670(10) 0.60281(8) 0.0340(4) Uani d . 1 1
O O3 0.66670(15) 0.55698(10) 0.53112(7) 0.0270(3) Uani d . 1 1
O O4 0.22697(14) 0.79511(11) 0.61522(7) 0.0297(4) Uani d . 1 1
O O5 0.50882(13) 0.69304(9) 0.57972(7) 0.0219(3) Uani d . 1 1
O O6 0.24587(13) 0.79463(10) 0.72208(7) 0.0246(3) Uani d . 1 1
O O7 0.21893(16) 0.46434(11) 0.79895(8) 0.0340(4) Uani d . 1 1
O O8 0.37798(15) 0.48589(10) 0.72995(7) 0.0285(3) Uani d . 1 1
O O9 0.29577(16) 0.52087(10) 0.91740(7) 0.0307(3) Uani d . 1 1
O O10 0.77295(13) 0.67374(10) 0.77704(7) 0.0256(3) Uani d . 1 1
O O11 0.38713(14) 0.64782(10) 0.89850(7) 0.0253(3) Uani d . 1 1
O O12 0.81909(13) 0.84935(9) 0.58518(7) 0.0239(3) Uani d . 1 1
H H12O 0.8140 0.8978 0.6006 0.036 Uiso calc R 1 1
O O13 0.89193(15) 0.57970(11) 0.49161(8) 0.0313(3) Uani d . 1 1
N N6 0.41153(16) 0.76019(11) 0.66317(8) 0.0215(3) Uani d . 1 1
N N7 0.39592(15) 0.66294(11) 0.74668(8) 0.0200(3) Uani d . 1 1
N N8 0.38213(16) 0.55516(11) 0.82093(8) 0.0215(3) Uani d . 1 1
N N9 0.57866(16) 0.61801(11) 0.79852(8) 0.0215(3) Uani d . 1 1
H H9N 0.6101 0.5847 0.8276 0.026 Uiso calc R 1 1
N N11 0.66929(16) 0.76924(11) 0.67840(8) 0.0227(4) Uani d . 1 1
H H11N 0.7509 0.7731 0.6845 0.027 Uiso calc R 1 1
C C4 0.5850(2) 0.61209(14) 0.49446(10) 0.0248(4) Uani d . 1 1
H H4A 0.4995 0.5879 0.4930 0.030 Uiso calc R 1 1
H H4B 0.6168 0.6155 0.4506 0.030 Uiso calc R 1 1
C C4A 0.57849(19) 0.69937(14) 0.52219(9) 0.0220(4) Uani d . 1 1
H H4AA 0.5311 0.7362 0.4923 0.026 Uiso calc R 1 1
C C5A 0.48696(18) 0.77318(13) 0.60754(9) 0.0208(4) Uani d . 1 1
H H5A 0.4409 0.8099 0.5771 0.025 Uiso calc R 1 1
C C6A 0.46909(19) 0.71540(13) 0.71201(9) 0.0200(4) Uani d . 1 1
C C8 0.45310(18) 0.61650(13) 0.78714(9) 0.0194(4) Uani d . 1 1
C C10 0.65855(18) 0.67069(13) 0.76551(9) 0.0201(4) Uani d . 1 1
C C10A 0.59833(19) 0.72028(13) 0.71732(9) 0.0200(4) Uani d . 1 1
C C11A 0.61092(18) 0.81506(13) 0.62689(9) 0.0199(4) Uani d . 1 1
H H11A 0.5922 0.8733 0.6417 0.024 Uiso calc R 1 1
C C12 0.69743(19) 0.82063(12) 0.56888(9) 0.0192(4) Uani d . 1 1
H H12 0.6600 0.8625 0.5392 0.023 Uiso calc R 1 1
C C12A 0.70849(19) 0.73790(13) 0.53355(9) 0.0212(4) Uani d . 1 1
H H12A 0.7496 0.7484 0.4918 0.025 Uiso calc R 1 1
C C13 0.7751(4) 0.5374(2) 0.66060(13) 0.0540(8) Uani d . 1 1
H H13A 0.7075 0.5788 0.6570 0.081 Uiso calc R 1 1
H H13B 0.8298 0.5521 0.6962 0.081 Uiso calc R 1 1
H H13C 0.7389 0.4817 0.6677 0.081 Uiso calc R 1 1
C C14 0.28548(18) 0.78421(13) 0.66324(10) 0.0219(4) Uani d . 1 1
C C15 0.1099(2) 0.79637(19) 0.73616(11) 0.0344(5) Uani d . 1 1
C C16 0.0540(3) 0.8768(2) 0.71126(14) 0.0550(9) Uani d . 1 1
H H16A 0.1050 0.9244 0.7253 0.082 Uiso calc R 1 1
H H16B -0.0319 0.8830 0.7273 0.082 Uiso calc R 1 1
H H16C 0.0524 0.8751 0.6650 0.082 Uiso calc R 1 1
C C17 0.1096(3) 0.7949(2) 0.80794(12) 0.0453(7) Uani d . 1 1
H H17A 0.1536 0.7447 0.8228 0.068 Uiso calc R 1 1
H H17B 0.0227 0.7941 0.8233 0.068 Uiso calc R 1 1
H H17C 0.1523 0.8450 0.8240 0.068 Uiso calc R 1 1
C C18 0.0484(3) 0.7190(2) 0.70969(16) 0.0552(8) Uani d . 1 1
H H18A 0.0465 0.7226 0.6635 0.083 Uiso calc R 1 1
H H18B -0.0376 0.7148 0.7258 0.083 Uiso calc R 1 1
H H18C 0.0963 0.6694 0.7225 0.083 Uiso calc R 1 1
C C19 0.3147(2) 0.49719(13) 0.78327(10) 0.0244(4) Uani d . 1 1
C C20 0.3148(3) 0.45903(14) 0.67033(11) 0.0330(5) Uani d . 1 1
C C21 0.4166(3) 0.4769(2) 0.62155(12) 0.0517(8) Uani d . 1 1
H H21A 0.4359 0.5370 0.6215 0.078 Uiso calc R 1 1
H H21B 0.3868 0.4602 0.5796 0.078 Uiso calc R 1 1
H H21C 0.4925 0.4451 0.6322 0.078 Uiso calc R 1 1
C C22 0.1987(3) 0.51106(18) 0.65935(13) 0.0475(7) Uani d . 1 1
H H22A 0.1349 0.4966 0.6909 0.071 Uiso calc R 1 1
H H22B 0.1657 0.4997 0.6170 0.071 Uiso calc R 1 1
H H22C 0.2199 0.5707 0.6630 0.071 Uiso calc R 1 1
C C23 0.2869(3) 0.36592(15) 0.67444(12) 0.0382(6) Uani d . 1 1
H H23A 0.3648 0.3352 0.6828 0.057 Uiso calc R 1 1
H H23B 0.2506 0.3467 0.6344 0.057 Uiso calc R 1 1
H H23C 0.2270 0.3557 0.7088 0.057 Uiso calc R 1 1
C C24 0.34876(19) 0.57038(13) 0.88421(10) 0.0227(4) Uani d . 1 1
C C25 0.3793(2) 0.68166(16) 0.96382(10) 0.0301(5) Uani d . 1 1
C C26 0.2439(3) 0.6844(2) 0.98517(12) 0.0409(6) Uani d . 1 1
H H26A 0.1918 0.7084 0.9515 0.061 Uiso calc R 1 1
H H26B 0.2371 0.7193 1.0231 0.061 Uiso calc R 1 1
H H26C 0.2151 0.6275 0.9947 0.061 Uiso calc R 1 1
C C27 0.4631(3) 0.6298(2) 1.00673(12) 0.0437(6) Uani d . 1 1
H H27A 0.4300 0.5726 1.0096 0.065 Uiso calc R 1 1
H H27B 0.4650 0.6551 1.0489 0.065 Uiso calc R 1 1
H H27C 0.5484 0.6283 0.9894 0.065 Uiso calc R 1 1
C C28 0.4294(3) 0.77006(17) 0.95447(13) 0.0410(6) Uani d . 1 1
H H28A 0.5139 0.7674 0.9362 0.061 Uiso calc R 1 1
H H28B 0.4329 0.7989 0.9953 0.061 Uiso calc R 1 1
H H28C 0.3736 0.8009 0.9259 0.061 Uiso calc R 1 1
O O14 0.6796(2) 0.51634(16) 0.88814(11) 0.0581(6) Uani d D 1 1
H H14A 0.742(3) 0.547(2) 0.895(2) 0.087 Uiso d D 1 1
H H14B 0.664(5) 0.480(2) 0.9153(18) 0.087 Uiso d D 1 1
O O15 0.8836(3) 0.6263(2) 0.89018(13) 0.0791(9) Uani d . 1 1
H H15O 0.8575 0.6507 0.8576 0.119 Uiso calc R 1 1
C C29 0.9845(6) 0.5826(3) 0.8763(3) 0.0947(17) Uani d . 1 1
H H29A 1.0130 0.5523 0.9140 0.142 Uiso calc R 1 1
H H29B 1.0511 0.6205 0.8619 0.142 Uiso calc R 1 1
H H29C 0.9647 0.5424 0.8428 0.142 Uiso calc R 1 1

loop_
_atom_site_aniso_label
_atom_site_aniso_U_11
_atom_site_aniso_U_22
_atom_site_aniso_U_33
_atom_site_aniso_U_12
_atom_site_aniso_U_13
_atom_site_aniso_U_23
P2 0.0273(3) 0.0234(2) 0.0227(3) 0.0025(2) 0.0006(2) -0.0004(2)
O1 0.0240(7) 0.0249(7) 0.0243(7) 0.0034(6) -0.0025(5) -0.0016(6)
O2 0.0429(9) 0.0303(9) 0.0288(8) 0.0091(7) -0.0041(7) 0.0011(7)
O3 0.0305(8) 0.0234(7) 0.0271(8) -0.0025(6) 0.0028(6) 0.0003(6)
O4 0.0209(7) 0.0494(10) 0.0187(7) 0.0034(6) -0.0031(6) 0.0043(7)
O5 0.0214(7) 0.0267(7) 0.0177(7) -0.0032(6) 0.0028(5) 0.0018(6)
O6 0.0173(7) 0.0369(9) 0.0195(7) 0.0043(6) 0.0020(5) 0.0023(6)
O7 0.0318(9) 0.0413(9) 0.0288(8) -0.0155(7) 0.0027(6) -0.0010(7)
O8 0.0324(8) 0.0334(9) 0.0197(7) -0.0061(7) 0.0017(6) -0.0031(6)
O9 0.0401(9) 0.0298(8) 0.0222(7) -0.0066(7) 0.0066(7) 0.0043(6)
O10 0.0180(7) 0.0355(8) 0.0233(7) -0.0013(6) -0.0010(5) 0.0048(6)
O11 0.0312(8) 0.0300(8) 0.0147(7) -0.0061(6) 0.0038(6) -0.0010(6)
O12 0.0206(7) 0.0257(7) 0.0252(7) -0.0036(6) 0.0039(6) -0.0030(6)
O13 0.0320(8) 0.0292(8) 0.0326(8) 0.0029(7) 0.0046(7) -0.0019(7)
N6 0.0163(8) 0.0308(9) 0.0175(8) 0.0020(7) 0.0015(6) 0.0044(7)
N7 0.0171(8) 0.0264(9) 0.0164(8) -0.0012(7) 0.0028(6) 0.0012(7)
N8 0.0226(8) 0.0232(8) 0.0186(8) -0.0042(7) 0.0025(6) 0.0028(7)
N9 0.0187(8) 0.0273(9) 0.0184(8) 0.0005(7) 0.0006(6) 0.0048(7)
N11 0.0180(8) 0.0331(9) 0.0171(8) -0.0026(7) 0.0006(6) 0.0042(7)
C4 0.0258(10) 0.0300(11) 0.0185(10) -0.0035(8) 0.0003(8) -0.0001(8)
C4A 0.0206(9) 0.0302(11) 0.0153(9) -0.0009(8) 0.0007(7) 0.0017(8)
C5A 0.0196(9) 0.0259(10) 0.0169(9) 0.0015(8) 0.0031(7) 0.0025(8)
C6A 0.0180(9) 0.0271(10) 0.0148(9) -0.0004(8) 0.0016(7) -0.0019(8)
C8 0.0176(9) 0.0252(10) 0.0154(9) -0.0018(7) 0.0023(7) 0.0005(8)
C10 0.0167(9) 0.0262(10) 0.0175(9) 0.0011(7) 0.0010(7) -0.0008(8)
C10A 0.0187(9) 0.0257(10) 0.0157(9) -0.0011(8) 0.0011(7) -0.0009(8)
C11A 0.0196(9) 0.0234(10) 0.0165(9) -0.0015(8) 0.0033(7) 0.0012(7)
C12 0.0183(9) 0.0214(9) 0.0178(9) -0.0019(8) 0.0023(7) 0.0027(7)
C12A 0.0218(9) 0.0254(10) 0.0165(9) -0.0019(8) 0.0035(7) 0.0026(7)
C13 0.085(2) 0.0464(16) 0.0303(14) 0.0231(16) 0.0068(14) 0.0051(12)
C14 0.0151(9) 0.0291(10) 0.0215(10) 0.0003(8) 0.0025(7) 0.0038(8)
C15 0.0171(10) 0.0594(16) 0.0267(11) 0.0071(10) 0.0072(8) 0.0037(11)
C16 0.0445(16) 0.085(2) 0.0358(15) 0.0371(16) 0.0060(12) 0.0046(15)
C17 0.0351(14) 0.0730(19) 0.0277(12) 0.0121(13) 0.0130(10) 0.0063(13)
C18 0.0316(14) 0.083(2) 0.0508(17) -0.0212(14) 0.0124(12) -0.0025(16)
C19 0.0277(10) 0.0263(10) 0.0193(10) -0.0035(9) -0.0012(8) 0.0038(8)
C20 0.0506(14) 0.0306(11) 0.0178(10) -0.0100(11) -0.0032(10) -0.0012(9)
C21 0.082(2) 0.0490(16) 0.0245(13) -0.0280(16) 0.0135(13) -0.0056(11)
C22 0.0617(17) 0.0460(15) 0.0350(14) 0.0003(14) -0.0203(13) 0.0022(11)
C23 0.0573(16) 0.0320(12) 0.0255(11) -0.0112(11) 0.0005(11) -0.0010(10)
C24 0.0211(9) 0.0281(11) 0.0190(10) -0.0004(8) 0.0007(7) 0.0019(8)
C25 0.0361(12) 0.0379(13) 0.0162(10) -0.0013(10) 0.0030(8) -0.0055(9)
C26 0.0391(14) 0.0532(17) 0.0304(13) -0.0011(11) 0.0105(10) -0.0082(11)
C27 0.0549(16) 0.0520(16) 0.0240(12) 0.0032(13) -0.0065(11) -0.0012(11)
C28 0.0504(15) 0.0407(14) 0.0318(13) -0.0084(11) 0.0015(11) -0.0098(11)
O14 0.0417(11) 0.0749(16) 0.0576(13) -0.0065(10) -0.0128(10) 0.0422(12)
O15 0.0619(15) 0.116(2) 0.0595(15) -0.0051(16) -0.0190(13) 0.0278(16)
C29 0.131(4) 0.049(2) 0.104(4) 0.011(3) 0.042(3) 0.019(2)

loop_
_atom_type_symbol
_atom_type_description
_atom_type_scat_dispersion_real
_atom_type_scat_dispersion_imag
_atom_type_scat_source
C C 0.0181 0.0091 'International Tables Vol C Tables 4.2.6.8 and 6.1.1.4'
H H 0.0000 0.0000 'International Tables Vol C Tables 4.2.6.8 and 6.1.1.4'
N N 0.0311 0.0180 'International Tables Vol C Tables 4.2.6.8 and 6.1.1.4'
O O 0.0492 0.0322 'International Tables Vol C Tables 4.2.6.8 and 6.1.1.4'
P P 0.2955 0.4335 'International Tables Vol C Tables 4.2.6.8 and 6.1.1.4'

loop_
_geom_angle_atom_site_label_1
_geom_angle_atom_site_label_2
_geom_angle_atom_site_label_3
_geom_angle
O13 P2 O2 111.63(10)
O13 P2 O3 115.00(9)
O2 P2 O3 104.65(9)
O13 P2 O1 115.07(9)
O2 P2 O1 104.88(9)
O3 P2 O1 104.55(9)
C12A O1 P2 117.60(13)
C13 O2 P2 120.45(17)
C4 O3 P2 117.34(13)
C5A O5 C4A 111.91(15)
C14 O6 C15 120.22(16)
C19 O8 C20 122.02(18)
C24 O11 C25 121.94(17)
C12 O12 H12O 109.5
C14 N6 C6A 124.11(17)
C14 N6 C5A 119.81(17)
C6A N6 C5A 115.74(16)
C8 N7 C6A 116.33(17)
C24 N8 C19 121.39(17)
C24 N8 C8 119.50(17)
C19 N8 C8 115.65(16)
C8 N9 C10 121.68(18)
C8 N9 H9N 119.2
C10 N9 H9N 119.2
C10A N11 C11A 120.34(16)
C10A N11 H11N 119.8
C11A N11 H11N 119.8
O3 C4 C4A 112.04(16)
O3 C4 H4A 109.2
C4A C4 H4A 109.2
O3 C4 H4B 109.2
C4A C4 H4B 109.2
H4A C4 H4B 107.9
O5 C4A C4 106.84(17)
O5 C4A C12A 111.27(16)
C4 C4A C12A 112.84(17)
O5 C4A H4AA 108.6
C4 C4A H4AA 108.6
C12A C4A H4AA 108.6
O5 C5A N6 107.44(16)
O5 C5A C11A 111.11(16)
N6 C5A C11A 108.87(16)
O5 C5A H5A 109.8
N6 C5A H5A 109.8
C11A C5A H5A 109.8
N7 C6A C10A 124.14(19)
N7 C6A N6 117.59(18)
C10A C6A N6 117.86(18)
N7 C8 N9 125.02(19)
N7 C8 N8 118.57(18)
N9 C8 N8 116.33(18)
O10 C10 N9 121.75(19)
O10 C10 C10A 123.58(19)
N9 C10 C10A 114.67(17)
N11 C10A C6A 122.29(19)
N11 C10A C10 119.73(18)
C6A C10A C10 117.98(19)
N11 C11A C5A 110.44(16)
N11 C11A C12 111.89(16)
C5A C11A C12 109.07(16)
N11 C11A H11A 108.5
C5A C11A H11A 108.5
C12 C11A H11A 108.5
O12 C12 C12A 109.25(16)
O12 C12 C11A 111.80(16)
C12A C12 C11A 112.89(16)
O12 C12 H12 107.6
C12A C12 H12 107.6
C11A C12 H12 107.6
O1 C12A C12 108.78(15)
O1 C12A C4A 110.67(16)
C12 C12A C4A 110.79(17)
O1 C12A H12A 108.9
C12 C12A H12A 108.9
C4A C12A H12A 108.9
O2 C13 H13A 109.5
O2 C13 H13B 109.5
H13A C13 H13B 109.5
O2 C13 H13C 109.5
H13A C13 H13C 109.5
H13B C13 H13C 109.5
O4 C14 O6 127.63(18)
O4 C14 N6 122.40(19)
O6 C14 N6 109.94(17)
O6 C15 C18 109.6(2)
O6 C15 C16 109.4(2)
C18 C15 C16 113.2(3)
O6 C15 C17 101.75(18)
C18 C15 C17 111.1(3)
C16 C15 C17 111.2(2)
C15 C16 H16A 109.5
C15 C16 H16B 109.5
H16A C16 H16B 109.5
C15 C16 H16C 109.5
H16A C16 H16C 109.5
H16B C16 H16C 109.5
C15 C17 H17A 109.5
C15 C17 H17B 109.5
H17A C17 H17B 109.5
C15 C17 H17C 109.5
H17A C17 H17C 109.5
H17B C17 H17C 109.5
C15 C18 H18A 109.5
C15 C18 H18B 109.5
H18A C18 H18B 109.5
C15 C18 H18C 109.5
H18A C18 H18C 109.5
H18B C18 H18C 109.5
O7 C19 O8 127.6(2)
O7 C19 N8 124.2(2)
O8 C19 N8 108.11(17)
O8 C20 C22 110.0(2)
O8 C20 C23 108.70(19)
C22 C20 C23 112.8(2)
O8 C20 C21 101.5(2)
C22 C20 C21 112.0(2)
C23 C20 C21 111.2(2)
C20 C21 H21A 109.5
C20 C21 H21B 109.5
H21A C21 H21B 109.5
C20 C21 H21C 109.5
H21A C21 H21C 109.5
H21B C21 H21C 109.5
C20 C22 H22A 109.5
C20 C22 H22B 109.5
H22A C22 H22B 109.5
C20 C22 H22C 109.5
H22A C22 H22C 109.5
H22B C22 H22C 109.5
C20 C23 H23A 109.5
C20 C23 H23B 109.5
H23A C23 H23B 109.5
C20 C23 H23C 109.5
H23A C23 H23C 109.5
H23B C23 H23C 109.5
O9 C24 O11 128.4(2)
O9 C24 N8 124.3(2)
O11 C24 N8 107.33(17)
O11 C25 C26 110.04(19)
O11 C25 C27 109.03(19)
C26 C25 C27 113.4(2)
O11 C25 C28 101.29(18)
C26 C25 C28 110.3(2)
C27 C25 C28 112.1(2)
C25 C26 H26A 109.5
C25 C26 H26B 109.5
H26A C26 H26B 109.5
C25 C26 H26C 109.5
H26A C26 H26C 109.5
H26B C26 H26C 109.5
C25 C27 H27A 109.5
C25 C27 H27B 109.5
H27A C27 H27B 109.5
C25 C27 H27C 109.5
H27A C27 H27C 109.5
H27B C27 H27C 109.5
C25 C28 H28A 109.5
C25 C28 H28B 109.5
H28A C28 H28B 109.5
C25 C28 H28C 109.5
H28A C28 H28C 109.5
H28B C28 H28C 109.5
H14A O14 H14B 117(5)
C29 O15 H15O 109.5
O15 C29 H29A 109.5
O15 C29 H29B 109.5
H29A C29 H29B 109.5
O15 C29 H29C 109.5
H29A C29 H29C 109.5
H29B C29 H29C 109.5

loop_
_geom_bond_atom_site_label_1
_geom_bond_atom_site_label_2
_geom_bond_distance
P2 O13 1.4647(17)
P2 O2 1.5533(17)
P2 O3 1.5755(16)
P2 O1 1.5845(16)
O1 C12A 1.461(2)
O2 C13 1.449(3)
O3 C4 1.460(3)
O4 C14 1.205(3)
O5 C5A 1.427(3)
O5 C4A 1.430(2)
O6 C14 1.326(3)
O6 C15 1.478(3)
O7 C19 1.193(3)
O8 C19 1.327(3)
O8 C20 1.493(3)
O9 C24 1.198(3)
O10 C10 1.243(3)
O11 C24 1.336(3)
O11 C25 1.487(3)
O12 C12 1.416(3)
O12 H12O 0.8400
N6 C14 1.395(3)
N6 C6A 1.398(3)
N6 C5A 1.441(3)
N7 C8 1.286(3)
N7 C6A 1.359(3)
N8 C24 1.407(3)
N8 C19 1.416(3)
N8 C8 1.428(3)
N9 C8 1.358(3)
N9 C10 1.385(3)
N9 H9N 0.8800
N11 C10A 1.364(3)
N11 C11A 1.453(3)
N11 H11N 0.8800
C4 C4A 1.513(3)
C4 H4A 0.9900
C4 H4B 0.9900
C4A C12A 1.533(3)
C4A H4AA 1.0000
C5A C11A 1.535(3)
C5A H5A 1.0000
C6A C10A 1.382(3)
C10 C10A 1.442(3)
C11A C12 1.538(2)
C11A H11A 1.0000
C12 C12A 1.522(3)
C12 H12 1.0000
C12A H12A 1.0000
C13 H13A 0.9800
C13 H13B 0.9800
C13 H13C 0.9800
C15 C18 1.505(4)
C15 C16 1.509(4)
C15 C17 1.520(3)
C16 H16A 0.9800
C16 H16B 0.9800
C16 H16C 0.9800
C17 H17A 0.9800
C17 H17B 0.9800
C17 H17C 0.9800
C18 H18A 0.9800
C18 H18B 0.9800
C18 H18C 0.9800
C20 C22 1.507(4)
C20 C23 1.517(3)
C20 C21 1.523(4)
C21 H21A 0.9800
C21 H21B 0.9800
C21 H21C 0.9800
C22 H22A 0.9800
C22 H22B 0.9800
C22 H22C 0.9800
C23 H23A 0.9800
C23 H23B 0.9800
C23 H23C 0.9800
C25 C26 1.511(3)
C25 C27 1.518(4)
C25 C28 1.520(4)
C26 H26A 0.9800
C26 H26B 0.9800
C26 H26C 0.9800
C27 H27A 0.9800
C27 H27B 0.9800
C27 H27C 0.9800
C28 H28A 0.9800
C28 H28B 0.9800
C28 H28C 0.9800
O14 H14A 0.83(2)
O14 H14B 0.829(19)
O15 C29 1.313(6)
O15 H15O 0.8400
C29 H29A 0.9800
C29 H29B 0.9800
C29 H29C 0.9800

loop_
_geom_hbond_atom_site_label_D
_geom_hbond_atom_site_label_H
_geom_hbond_atom_site_label_A
_geom_hbond_site_symmetry_A
_geom_hbond_distance_DH
_geom_hbond_distance_HA
_geom_hbond_distance_DA
_geom_hbond_angle_DHA
_geom_hbond_publ_flag
N9 H9N O14 . 0.88 1.84 2.718(3) 179 yes
O12 H12O O7 4_656 0.84 2.40 3.090(2) 139 yes
O12 H12O O9 4_656 0.84 2.32 2.997(2) 138 yes
O14 H14A O15 . 0.84(3) 1.97(3) 2.792(4) 167(4) yes
O14 H14B O13 2_665 0.83(4) 1.97(4) 2.780(3) 165(4) yes
O15 H15O O10 . 0.84 1.96 2.775(3) 162 yes
C4 H4B O4 3_566 0.99 2.31 3.142(3) 141 yes
C5A H5A O13 3_466 1.00 2.34 3.307(3) 162 yes
C12A H12A O4 3_566 1.00 2.38 3.200(2) 138 yes
C16 H16B O7 4_556 0.98 2.44 3.230(4) 137 yes
C18 H18B O10 1_455 0.98 2.38 3.339(4) 166 yes

loop_
_geom_torsion_atom_site_label_1
_geom_torsion_atom_site_label_2
_geom_torsion_atom_site_label_3
_geom_torsion_atom_site_label_4
_geom_torsion
O13 P2 O1 C12A 77.02(16)
O2 P2 O1 C12A -159.94(14)
O3 P2 O1 C12A -50.11(15)
O13 P2 O2 C13 179.4(2)
O3 P2 O2 C13 -55.6(2)
O1 P2 O2 C13 54.1(2)
O13 P2 O3 C4 -78.07(16)
O2 P2 O3 C4 159.09(14)
O1 P2 O3 C4 49.09(16)
P2 O3 C4 C4A -53.3(2)
C5A O5 C4A C4 -174.89(16)
C5A O5 C4A C12A 61.5(2)
O3 C4 C4A O5 -70.5(2)
O3 C4 C4A C12A 52.1(2)
C4A O5 C5A N6 177.32(15)
C4A O5 C5A C11A -63.7(2)
C14 N6 C5A O5 -107.9(2)
C6A N6 C5A O5 65.7(2)
C14 N6 C5A C11A 131.70(19)
C6A N6 C5A C11A -54.7(2)
C8 N7 C6A C10A 0.9(3)
C8 N7 C6A N6 173.44(18)
C14 N6 C6A N7 28.9(3)
C5A N6 C6A N7 -144.36(18)
C14 N6 C6A C10A -158.1(2)
C5A N6 C6A C10A 28.6(3)
C6A N7 C8 N9 1.9(3)
C6A N7 C8 N8 -174.69(17)
C10 N9 C8 N7 -1.1(3)
C10 N9 C8 N8 175.53(18)
C24 N8 C8 N7 -103.6(2)
C19 N8 C8 N7 55.7(3)
C24 N8 C8 N9 79.5(2)
C19 N8 C8 N9 -121.1(2)
C8 N9 C10 O10 178.0(2)
C8 N9 C10 C10A -2.3(3)
C11A N11 C10A C6A -3.5(3)
C11A N11 C10A C10 175.77(18)
N7 C6A C10A N11 175.01(19)
N6 C6A C10A N11 2.5(3)
N7 C6A C10A C10 -4.3(3)
N6 C6A C10A C10 -176.77(18)
O10 C10 C10A N11 5.0(3)
N9 C10 C10A N11 -174.64(18)
O10 C10 C10A C6A -175.7(2)
N9 C10 C10A C6A 4.7(3)
C10A N11 C11A C5A -23.7(3)
C10A N11 C11A C12 -145.40(18)
O5 C5A C11A N11 -67.4(2)
N6 C5A C11A N11 50.7(2)
O5 C5A C11A C12 56.0(2)
N6 C5A C11A C12 174.10(16)
N11 C11A C12 O12 -50.3(2)
C5A C11A C12 O12 -172.83(16)
N11 C11A C12 C12A 73.3(2)
C5A C11A C12 C12A -49.2(2)
P2 O1 C12A C12 175.96(12)
P2 O1 C12A C4A 54.02(19)
O12 C12 C12A O1 51.19(19)
C11A C12 C12A O1 -73.9(2)
O12 C12 C12A C4A 173.05(15)
C11A C12 C12A C4A 48.0(2)
O5 C4A C12A O1 67.9(2)
C4 C4A C12A O1 -52.1(2)
O5 C4A C12A C12 -52.8(2)
C4 C4A C12A C12 -172.90(16)
C15 O6 C14 O4 19.3(4)
C15 O6 C14 N6 -162.6(2)
C6A N6 C14 O4 -153.2(2)
C5A N6 C14 O4 19.8(3)
C6A N6 C14 O6 28.6(3)
C5A N6 C14 O6 -158.35(18)
C14 O6 C15 C18 53.6(3)
C14 O6 C15 C16 -71.1(3)
C14 O6 C15 C17 171.2(2)
C20 O8 C19 O7 26.9(3)
C20 O8 C19 N8 -154.39(18)
C24 N8 C19 O7 8.5(3)
C8 N8 C19 O7 -150.5(2)
C24 N8 C19 O8 -170.32(18)
C8 N8 C19 O8 30.8(2)
C19 O8 C20 C22 47.2(3)
C19 O8 C20 C23 -76.6(3)
C19 O8 C20 C21 166.0(2)
C25 O11 C24 O9 6.4(3)
C25 O11 C24 N8 -173.45(17)
C19 N8 C24 O9 26.3(3)
C8 N8 C24 O9 -175.6(2)
C19 N8 C24 O11 -153.78(18)
C8 N8 C24 O11 4.4(2)
C24 O11 C25 C26 -61.7(3)
C24 O11 C25 C27 63.3(3)
C24 O11 C25 C28 -178.3(2)
